data_1542240
loop_
_publ_author_name
'Ruedorff, W.'
'Brodersen, K.'

_publ_section_title
;
 Die Struktur von Quecksilberamidobromid und die Bildung von
 Mischkristallen zwischen Qucksilberdiamminbromid, Qucksilberamidobromid
 und Ammoniumbromid
;
_journal_name_full 'Zeitschrift fuer Anorganische und Allgemeine Chemie'
_journal_page_first 145
_journal_page_last 159
_journal_volume 270
_journal_year 1952
_chemical_formula_sum 'Br H2 Hg N'
_chemical_name_systematic 'Hg (N H2) Br'
_space_group_IT_number 200
_symmetry_space_group_name_Hall '-P 2 2 3'
_symmetry_space_group_name_H-M 'P m -3'
_cell_angle_alpha 90
_cell_angle_beta 90
_cell_angle_gamma 90
_cell_formula_units_Z 1
_cell_length_a 4.331
_cell_length_b 4.331
_cell_length_c 4.331
_cell_volume 81.239
_citation_journal_id_ASTM ZAACAB
_cod_data_source_file Ruedorff_ZAACAB_1952_866.cif
_cod_data_source_block H2Br1Hg1N1
_cod_original_cell_volume 81.23899
_cod_original_formula_sum 'H2 Br1 Hg1 N1'
_cod_database_code 1542240

loop_
_symmetry_equiv_pos_as_xyz
x,y,z
-x,-y,z
x,-y,-z
-x,y,-z
z,x,y
-z,-x,y
z,-x,-y
-z,x,-y
y,z,x
y,-z,-x
-y,z,-x
-y,-z,x
-x,-y,-z
x,y,-z
-x,y,z
x,-y,z
-z,-x,-y
z,x,-y
-z,x,y
z,-x,y
-y,-z,-x
-y,z,x
y,-z,x
y,z,-x

loop_
_atom_site_label
_atom_site_type_symbol
_atom_site_fract_x
_atom_site_fract_y
_atom_site_fract_z
_atom_site_occupancy
_atom_site_U_iso_or_equiv
Br1 Br-1 0.5 0.5 0.5 1 0.0
N1 N-3 0 0 0 1 0.0
Hg1 Hg+2 0.5 0 0 0.33 0.0
